data_7025841
loop_
_publ_author_name
'Ritleng, Vincent'
'Oertel, Anna Magdalena'
'Chetcuti, Michael J.'

_publ_section_title
;
 Half-sandwich NHC-nickel(II) complexes as pre-catalysts for the fast
 Suzuki coupling of aryl halides: a comparative study.
;
_journal_issue 35
_journal_name_full 'Dalton transactions (Cambridge, England : 2003)'
_journal_page_first 8153
_journal_page_last 8160
_journal_paper_doi 10.1039/c0dt00021c
_journal_volume 39
_journal_year 2010
_chemical_formula_moiety 'C37 H51 Cl N2 Ni'
_chemical_formula_sum 'C37 H51 Cl N2 Ni'
_chemical_formula_weight 617.96
_chemical_name_systematic
;
?
;
_space_group_IT_number 9
_symmetry_cell_setting monoclinic
_symmetry_space_group_name_Hall 'C -2yc'
_symmetry_space_group_name_H-M 'C 1 c 1'
_atom_sites_solution_hydrogens geom
_atom_sites_solution_primary direct
_atom_sites_solution_secondary difmap
_audit_creation_method SHELXL-97
_cell_angle_alpha 90.00
_cell_angle_beta 93.510(4)
_cell_angle_gamma 90.00
_cell_formula_units_Z 4
_cell_length_a 11.9474(8)
_cell_length_b 31.263(3)
_cell_length_c 10.6055(5)
_cell_measurement_reflns_used 15043
_cell_measurement_temperature 173(2)
_cell_measurement_theta_max 27.485
_cell_measurement_theta_min 0.998
_cell_volume 3953.8(5)
_computing_cell_refinement 'Denzo (Nonius B.V., 1998)'
_computing_data_collection 'Collect (Nonius B.V., 1998)'
_computing_data_reduction 'Denzo (Nonius B.V., 1998)'
_computing_molecular_graphics 'PLATON 98 (Spek, 1998)'
_computing_publication_material 'SHELXL-97 (Sheldrick, 1997)'
_computing_structure_refinement 'SHELXL-97 (Sheldrick, 1997)'
_computing_structure_solution 'SHELXS-97 (Sheldrick, 1997)'
_diffrn_ambient_temperature 173(2)
_diffrn_measured_fraction_theta_full 0.999
_diffrn_measured_fraction_theta_max 0.999
_diffrn_measurement_device_type KappaCCD
_diffrn_measurement_method 'phi and omega scans'
_diffrn_radiation_monochromator graphite
_diffrn_radiation_source 'fine-focus sealed tube'
_diffrn_radiation_type MoK\a
_diffrn_radiation_wavelength 0.71073
_diffrn_reflns_av_R_equivalents 0.0856
_diffrn_reflns_av_sigmaI/netI 0.1022
_diffrn_reflns_limit_h_max 11
_diffrn_reflns_limit_h_min -15
_diffrn_reflns_limit_k_max 37
_diffrn_reflns_limit_k_min -40
_diffrn_reflns_limit_l_max 13
_diffrn_reflns_limit_l_min -13
_diffrn_reflns_number 14280
_diffrn_reflns_theta_full 27.47
_diffrn_reflns_theta_max 27.47
_diffrn_reflns_theta_min 1.30
_exptl_absorpt_coefficient_mu 0.581
_exptl_absorpt_correction_type none
_exptl_crystal_colour red
_exptl_crystal_density_diffrn 1.038
_exptl_crystal_density_method 'not measured'
_exptl_crystal_description prism
_exptl_crystal_F_000 1328
_exptl_crystal_size_max 0.30
_exptl_crystal_size_mid 0.10
_exptl_crystal_size_min 0.05
_platon_squeeze_details
;
The residual electron density was assigned to two molecules of the
toluene solvent [320/4 = 80 e per asymmetric unit; two molecules of C7H8
would give 100e].
;
_refine_diff_density_max 0.405
_refine_diff_density_min -0.603
_refine_diff_density_rms 0.131
_refine_ls_abs_structure_details 'Flack H D (1983), Acta Cryst. A39, 876-881'
_refine_ls_abs_structure_Flack -0.020(17)
_refine_ls_extinction_coef 0.0043(4)
_refine_ls_extinction_expression Fc^*^=kFc[1+0.001xFc^2^\l^3^/sin(2\q)]^-1/4^
_refine_ls_extinction_method SHELXL
_refine_ls_goodness_of_fit_ref 0.965
_refine_ls_hydrogen_treatment constr
_refine_ls_matrix_type full
_refine_ls_number_parameters 384
_refine_ls_number_reflns 7141
_refine_ls_number_restraints 2
_refine_ls_restrained_S_all 0.965
_refine_ls_R_factor_all 0.0873
_refine_ls_R_factor_gt 0.0597
_refine_ls_shift/su_max 0.000
_refine_ls_shift/su_mean 0.000
_refine_ls_structure_factor_coef Fsqd
_refine_ls_weighting_details 'calc w=1/[\s^2^(Fo^2^)+(0.0861P)^2^+0.0000P] where P=(Fo^2^+2Fc^2^)/3'
_refine_ls_weighting_scheme calc
_refine_ls_wR_factor_gt 0.1377
_refine_ls_wR_factor_ref 0.1499
_reflns_number_gt 5068
_reflns_number_total 7141
_reflns_threshold_expression I>2sigma(I)
_cod_data_source_file c0dt00021c.txt
_cod_data_source_block chet21
_cod_depositor_comments
;
The following automatic conversions were performed:

'_symmetry_cell_setting' value 'Monoclinic' changed to 'monoclinic'
according to /home/saulius/struct/CIF-dictionaries/cif_core.dic
dictionary named 'cif_core.dic' version 2.4.2 from 2011-04-26.

Automatic conversion script
Id: cif_fix_values 1891 2012-01-12 08:04:46Z andrius 
;
_cod_original_sg_symbol_H-M 'C c'
_cod_database_code 7025841

loop_
_symmetry_equiv_pos_as_xyz
'x, y, z'
'x, -y, z+1/2'
'x+1/2, y+1/2, z'
'x+1/2, -y+1/2, z+1/2'

loop_
_atom_site_label
_atom_site_type_symbol
_atom_site_fract_x
_atom_site_fract_y
_atom_site_fract_z
_atom_site_U_iso_or_equiv
_atom_site_adp_type
_atom_site_occupancy
_atom_site_symmetry_multiplicity
_atom_site_calc_flag
_atom_site_refinement_flags
C1 C 0.6327(4) 0.15930(15) 0.2185(4) 0.0274(10) Uani 1 1 d .
C2 C 0.7444(4) 0.21227(16) 0.1471(4) 0.0303(10) Uani 1 1 d .
H2 H 0.7677 0.2396 0.1196 0.036 Uiso 1 1 calc R
C3 C 0.8089(4) 0.17768(16) 0.1658(4) 0.0325(11) Uani 1 1 d .
H3 H 0.8867 0.1756 0.1527 0.039 Uiso 1 1 calc R
C4 C 0.5389(4) 0.22816(16) 0.1483(4) 0.0303(10) Uani 1 1 d .
C5 C 0.5035(4) 0.25456(17) 0.2419(4) 0.0333(12) Uani 1 1 d .
C6 C 0.4081(4) 0.28003(18) 0.2126(5) 0.0422(13) Uani 1 1 d .
H6 H 0.3796 0.2980 0.2755 0.051 Uiso 1 1 calc R
C7 C 0.3556(5) 0.27895(18) 0.0924(5) 0.0441(13) Uani 1 1 d .
H7 H 0.2902 0.2957 0.0744 0.053 Uiso 1 1 calc R
C8 C 0.3966(4) 0.25418(18) -0.0008(5) 0.0413(12) Uani 1 1 d .
H8 H 0.3607 0.2547 -0.0831 0.050 Uiso 1 1 calc R
C9 C 0.4913(4) 0.22806(16) 0.0238(4) 0.0340(11) Uani 1 1 d .
C10 C 0.5674(5) 0.2604(2) 0.3683(4) 0.0415(14) Uani 1 1 d .
H10 H 0.6223 0.2364 0.3791 0.050 Uiso 1 1 calc R
C11 C 0.4926(6) 0.2590(3) 0.4788(5) 0.072(2) Uani 1 1 d .
H11A H 0.4351 0.2813 0.4683 0.108 Uiso 1 1 calc R
H11B H 0.5380 0.2639 0.5576 0.108 Uiso 1 1 calc R
H11C H 0.4565 0.2309 0.4818 0.108 Uiso 1 1 calc R
C12 C 0.6345(6) 0.3022(3) 0.3651(7) 0.077(2) Uani 1 1 d .
H12A H 0.6830 0.3015 0.2939 0.116 Uiso 1 1 calc R
H12B H 0.6806 0.3054 0.4442 0.116 Uiso 1 1 calc R
H12C H 0.5827 0.3265 0.3551 0.116 Uiso 1 1 calc R
C13 C 0.5430(5) 0.2041(2) -0.0819(4) 0.0443(14) Uani 1 1 d .
H13 H 0.5885 0.1798 -0.0448 0.053 Uiso 1 1 calc R
C14 C 0.4544(6) 0.1861(2) -0.1802(5) 0.0601(17) Uani 1 1 d .
H14A H 0.3982 0.1697 -0.1369 0.090 Uiso 1 1 calc R
H14B H 0.4911 0.1673 -0.2391 0.090 Uiso 1 1 calc R
H14C H 0.4177 0.2097 -0.2271 0.090 Uiso 1 1 calc R
C15 C 0.6215(5) 0.2344(2) -0.1519(5) 0.0635(19) Uani 1 1 d .
H15A H 0.5802 0.2602 -0.1787 0.095 Uiso 1 1 calc R
H15B H 0.6479 0.2197 -0.2261 0.095 Uiso 1 1 calc R
H15C H 0.6859 0.2422 -0.0949 0.095 Uiso 1 1 calc R
C16 C 0.7796(4) 0.10110(16) 0.2164(4) 0.0342(11) Uani 1 1 d .
C17 C 0.7592(4) 0.07482(16) 0.1097(5) 0.0391(12) Uani 1 1 d .
C18 C 0.7992(5) 0.03312(18) 0.1208(6) 0.0508(14) Uani 1 1 d .
H18 H 0.7866 0.0141 0.0515 0.061 Uiso 1 1 calc R
C19 C 0.8560(5) 0.01863(19) 0.2279(6) 0.0523(15) Uani 1 1 d .
H19 H 0.8819 -0.0101 0.2321 0.063 Uiso 1 1 calc R
C20 C 0.8759(5) 0.0450(2) 0.3288(6) 0.0576(16) Uani 1 1 d .
H20 H 0.9149 0.0342 0.4029 0.069 Uiso 1 1 calc R
C21 C 0.8398(4) 0.08816(17) 0.3257(5) 0.0387(12) Uani 1 1 d .
C22 C 0.7048(5) 0.0922(2) -0.0129(5) 0.0488(14) Uani 1 1 d .
H22 H 0.6490 0.1147 0.0076 0.059 Uiso 1 1 calc R
C23 C 0.6446(7) 0.0576(2) -0.0916(6) 0.072(2) Uani 1 1 d .
H23A H 0.6999 0.0397 -0.1312 0.108 Uiso 1 1 calc R
H23B H 0.5948 0.0709 -0.1572 0.108 Uiso 1 1 calc R
H23C H 0.6003 0.0398 -0.0370 0.108 Uiso 1 1 calc R
C24 C 0.7923(6) 0.1125(2) -0.0956(6) 0.070(2) Uani 1 1 d .
H24A H 0.8162 0.1402 -0.0597 0.105 Uiso 1 1 calc R
H24B H 0.7590 0.1168 -0.1815 0.105 Uiso 1 1 calc R
H24C H 0.8574 0.0935 -0.0983 0.105 Uiso 1 1 calc R
C25 C 0.8755(5) 0.1182(2) 0.4318(5) 0.0431(13) Uani 1 1 d .
H25 H 0.8262 0.1440 0.4239 0.052 Uiso 1 1 calc R
C26 C 0.8610(6) 0.0983(2) 0.5634(5) 0.0619(17) Uani 1 1 d .
H26A H 0.7830 0.0892 0.5693 0.093 Uiso 1 1 calc R
H26B H 0.8802 0.1196 0.6290 0.093 Uiso 1 1 calc R
H26C H 0.9107 0.0735 0.5752 0.093 Uiso 1 1 calc R
C27 C 0.9963(5) 0.1331(2) 0.4222(6) 0.0568(16) Uani 1 1 d .
H27A H 1.0473 0.1089 0.4385 0.085 Uiso 1 1 calc R
H27B H 1.0134 0.1556 0.4846 0.085 Uiso 1 1 calc R
H27C H 1.0057 0.1443 0.3372 0.085 Uiso 1 1 calc R
C28 C 0.3435(4) 0.13517(17) 0.2722(5) 0.0349(11) Uani 1 1 d .
C29 C 0.3612(4) 0.12409(17) 0.3998(5) 0.0361(12) Uani 1 1 d .
C30 C 0.4282(4) 0.08460(17) 0.4070(5) 0.0402(12) Uani 1 1 d .
C31 C 0.4510(5) 0.07228(17) 0.2843(5) 0.0444(13) Uani 1 1 d .
C32 C 0.4056(4) 0.10493(16) 0.2008(4) 0.0357(11) Uani 1 1 d .
C33 C 0.2751(4) 0.1709(2) 0.2187(6) 0.0495(14) Uani 1 1 d .
H33A H 0.2030 0.1599 0.1837 0.074 Uiso 1 1 calc R
H33B H 0.3148 0.1848 0.1516 0.074 Uiso 1 1 calc R
H33C H 0.2623 0.1917 0.2853 0.074 Uiso 1 1 calc R
C34 C 0.3181(5) 0.1459(2) 0.5118(5) 0.0532(16) Uani 1 1 d .
H34A H 0.2665 0.1688 0.4836 0.080 Uiso 1 1 calc R
H34B H 0.3810 0.1580 0.5635 0.080 Uiso 1 1 calc R
H34C H 0.2783 0.1252 0.5620 0.080 Uiso 1 1 calc R
C35 C 0.4636(6) 0.0621(2) 0.5275(6) 0.071(2) Uani 1 1 d .
H35A H 0.3979 0.0490 0.5629 0.106 Uiso 1 1 calc R
H35B H 0.4975 0.0827 0.5880 0.106 Uiso 1 1 calc R
H35C H 0.5185 0.0399 0.5105 0.106 Uiso 1 1 calc R
C36 C 0.5095(6) 0.0315(2) 0.2459(7) 0.0707(19) Uani 1 1 d .
H36A H 0.5537 0.0199 0.3189 0.106 Uiso 1 1 calc R
H36B H 0.5592 0.0380 0.1782 0.106 Uiso 1 1 calc R
H36C H 0.4533 0.0105 0.2157 0.106 Uiso 1 1 calc R
C37 C 0.3973(5) 0.1032(2) 0.0611(5) 0.0633(18) Uani 1 1 d .
H37A H 0.3218 0.0939 0.0316 0.095 Uiso 1 1 calc R
H37B H 0.4527 0.0830 0.0320 0.095 Uiso 1 1 calc R
H37C H 0.4119 0.1317 0.0271 0.095 Uiso 1 1 calc R
N1 N 0.6370(3) 0.20068(12) 0.1755(3) 0.0276(8) Uani 1 1 d .
N2 N 0.7415(3) 0.14552(12) 0.2076(3) 0.0277(9) Uani 1 1 d .
Cl1 Cl 0.60993(10) 0.15612(5) 0.49934(10) 0.0462(4) Uani 1 1 d .
Ni1 Ni 0.52511(4) 0.133996(18) 0.32014(4) 0.03041(18) Uani 1 1 d .

loop_
_atom_site_aniso_label
_atom_site_aniso_U_11
_atom_site_aniso_U_22
_atom_site_aniso_U_33
_atom_site_aniso_U_23
_atom_site_aniso_U_13
_atom_site_aniso_U_12
C1 0.027(2) 0.032(3) 0.0225(19) -0.0008(19) -0.0035(17) 0.002(2)
C2 0.030(3) 0.031(3) 0.029(2) -0.001(2) 0.0017(19) 0.000(2)
C3 0.032(3) 0.031(3) 0.034(2) 0.002(2) 0.002(2) -0.005(2)
C4 0.026(2) 0.033(3) 0.031(2) 0.006(2) -0.0016(18) -0.002(2)
C5 0.031(3) 0.033(3) 0.036(2) -0.002(2) 0.003(2) 0.004(2)
C6 0.036(3) 0.042(3) 0.049(3) -0.001(3) 0.006(2) 0.008(3)
C7 0.034(3) 0.046(4) 0.052(3) 0.010(3) -0.003(2) 0.009(3)
C8 0.036(3) 0.048(3) 0.039(3) 0.006(2) -0.005(2) 0.002(3)
C9 0.043(3) 0.031(3) 0.029(2) 0.006(2) 0.002(2) -0.007(2)
C10 0.045(3) 0.044(4) 0.034(2) -0.008(2) -0.004(2) 0.007(3)
C11 0.078(5) 0.101(6) 0.036(3) -0.006(3) 0.004(3) 0.045(4)
C12 0.069(5) 0.080(6) 0.079(4) -0.024(4) -0.032(4) 0.005(4)
C13 0.047(3) 0.059(4) 0.026(2) -0.002(2) -0.002(2) 0.003(3)
C14 0.070(4) 0.073(5) 0.036(3) -0.010(3) -0.009(3) -0.002(4)
C15 0.053(4) 0.102(6) 0.036(3) 0.008(3) 0.008(3) -0.007(4)
C16 0.035(3) 0.032(3) 0.037(2) 0.002(2) 0.012(2) -0.003(2)
C17 0.038(3) 0.029(3) 0.052(3) -0.007(2) 0.014(2) 0.000(2)
C18 0.058(4) 0.031(3) 0.064(4) -0.012(3) 0.019(3) 0.001(3)
C19 0.059(4) 0.029(3) 0.071(4) 0.002(3) 0.022(3) 0.008(3)
C20 0.057(4) 0.053(4) 0.064(4) 0.014(3) 0.020(3) 0.008(3)
C21 0.033(3) 0.036(3) 0.048(3) 0.008(2) 0.013(2) 0.000(2)
C22 0.056(3) 0.047(4) 0.044(3) -0.010(3) 0.006(2) 0.004(3)
C23 0.088(5) 0.072(5) 0.055(3) -0.030(3) 0.002(3) 0.003(4)
C24 0.113(6) 0.043(4) 0.054(3) -0.015(3) 0.005(4) -0.005(4)
C25 0.043(3) 0.049(3) 0.037(3) 0.007(2) 0.003(2) 0.012(3)
C26 0.088(5) 0.054(4) 0.043(3) 0.015(3) 0.001(3) 0.012(4)
C27 0.045(3) 0.064(4) 0.061(3) 0.011(3) -0.003(3) 0.001(3)
C28 0.028(3) 0.037(3) 0.040(3) 0.005(2) 0.005(2) -0.008(2)
C29 0.025(3) 0.043(3) 0.039(3) -0.001(2) 0.000(2) -0.010(2)
C30 0.037(3) 0.037(3) 0.046(3) 0.007(2) 0.004(2) -0.001(2)
C31 0.043(3) 0.035(3) 0.057(3) -0.006(3) 0.011(3) -0.007(3)
C32 0.034(3) 0.038(3) 0.036(2) -0.006(2) 0.004(2) -0.010(2)
C33 0.030(3) 0.056(4) 0.062(3) 0.017(3) -0.005(2) 0.000(3)
C34 0.047(3) 0.073(4) 0.041(3) -0.020(3) 0.013(3) -0.013(3)
C35 0.073(4) 0.076(5) 0.064(4) 0.039(4) 0.006(3) 0.000(4)
C36 0.081(5) 0.036(3) 0.097(5) -0.002(3) 0.025(4) -0.007(4)
C37 0.059(4) 0.089(5) 0.041(3) -0.006(3) 0.004(3) -0.021(4)
N1 0.035(2) 0.025(2) 0.0237(17) 0.0002(16) 0.0028(15) -0.0003(18)
N2 0.025(2) 0.028(2) 0.0303(19) 0.0038(16) 0.0049(16) 0.0025(17)
Cl1 0.0374(7) 0.0684(10) 0.0327(6) -0.0070(6) 0.0009(5) -0.0092(7)
Ni1 0.0283(3) 0.0352(3) 0.0279(3) -0.0009(3) 0.0028(2) -0.0032(3)

loop_
_atom_type_symbol
_atom_type_description
_atom_type_scat_dispersion_real
_atom_type_scat_dispersion_imag
_atom_type_scat_source
C C 0.0033 0.0016 'International Tables Vol C Tables 4.2.6.8 and 6.1.1.4'
H H 0.0000 0.0000 'International Tables Vol C Tables 4.2.6.8 and 6.1.1.4'
N N 0.0061 0.0033 'International Tables Vol C Tables 4.2.6.8 and 6.1.1.4'
Cl Cl 0.1484 0.1585 'International Tables Vol C Tables 4.2.6.8 and 6.1.1.4'
Ni Ni 0.3393 1.1124 'International Tables Vol C Tables 4.2.6.8 and 6.1.1.4'

loop_
_geom_angle_atom_site_label_1
_geom_angle_atom_site_label_2
_geom_angle_atom_site_label_3
_geom_angle
N1 C1 N2 102.2(4)
N1 C1 Ni1 128.4(3)
N2 C1 Ni1 126.2(3)
C3 C2 N1 106.9(4)
C3 C2 H2 126.6
N1 C2 H2 126.6
C2 C3 N2 107.2(4)
C2 C3 H3 126.4
N2 C3 H3 126.4
C5 C4 C9 123.6(5)
C5 C4 N1 119.1(4)
C9 C4 N1 117.1(4)
C4 C5 C6 117.4(4)
C4 C5 C10 123.4(5)
C6 C5 C10 119.0(5)
C7 C6 C5 120.2(5)
C7 C6 H6 119.9
C5 C6 H6 119.9
C8 C7 C6 121.0(5)
C8 C7 H7 119.5
C6 C7 H7 119.5
C7 C8 C9 120.9(5)
C7 C8 H8 119.5
C9 C8 H8 119.5
C8 C9 C4 116.6(4)
C8 C9 C13 120.8(4)
C4 C9 C13 122.5(5)
C5 C10 C11 113.1(5)
C5 C10 C12 108.6(5)
C11 C10 C12 112.1(6)
C5 C10 H10 107.6
C11 C10 H10 107.6
C12 C10 H10 107.6
C10 C11 H11A 109.5
C10 C11 H11B 109.5
H11A C11 H11B 109.5
C10 C11 H11C 109.5
H11A C11 H11C 109.5
H11B C11 H11C 109.5
C10 C12 H12A 109.5
C10 C12 H12B 109.5
H12A C12 H12B 109.5
C10 C12 H12C 109.5
H12A C12 H12C 109.5
H12B C12 H12C 109.5
C9 C13 C14 112.7(5)
C9 C13 C15 109.8(5)
C14 C13 C15 108.0(4)
C9 C13 H13 108.7
C14 C13 H13 108.7
C15 C13 H13 108.7
C13 C14 H14A 109.5
C13 C14 H14B 109.5
H14A C14 H14B 109.5
C13 C14 H14C 109.5
H14A C14 H14C 109.5
H14B C14 H14C 109.5
C13 C15 H15A 109.5
C13 C15 H15B 109.5
H15A C15 H15B 109.5
C13 C15 H15C 109.5
H15A C15 H15C 109.5
H15B C15 H15C 109.5
C21 C16 C17 123.9(5)
C21 C16 N2 118.3(4)
C17 C16 N2 117.7(4)
C18 C17 C16 115.9(5)
C18 C17 C22 122.3(5)
C16 C17 C22 121.6(5)
C19 C18 C17 122.1(5)
C19 C18 H18 118.9
C17 C18 H18 118.9
C20 C19 C18 120.5(6)
C20 C19 H19 119.7
C18 C19 H19 119.7
C19 C20 C21 121.4(6)
C19 C20 H20 119.3
C21 C20 H20 119.3
C16 C21 C20 116.0(5)
C16 C21 C25 123.4(5)
C20 C21 C25 120.3(5)
C17 C22 C23 112.1(5)
C17 C22 C24 111.4(5)
C23 C22 C24 107.2(5)
C17 C22 H22 108.7
C23 C22 H22 108.7
C24 C22 H22 108.7
C22 C23 H23A 109.5
C22 C23 H23B 109.5
H23A C23 H23B 109.5
C22 C23 H23C 109.5
H23A C23 H23C 109.5
H23B C23 H23C 109.5
C22 C24 H24A 109.5
C22 C24 H24B 109.5
H24A C24 H24B 109.5
C22 C24 H24C 109.5
H24A C24 H24C 109.5
H24B C24 H24C 109.5
C21 C25 C27 111.5(5)
C21 C25 C26 112.4(5)
C27 C25 C26 110.0(5)
C21 C25 H25 107.6
C27 C25 H25 107.6
C26 C25 H25 107.6
C25 C26 H26A 109.5
C25 C26 H26B 109.5
H26A C26 H26B 109.5
C25 C26 H26C 109.5
H26A C26 H26C 109.5
H26B C26 H26C 109.5
C25 C27 H27A 109.5
C25 C27 H27B 109.5
H27A C27 H27B 109.5
C25 C27 H27C 109.5
H27A C27 H27C 109.5
H27B C27 H27C 109.5
C29 C28 C32 107.1(5)
C29 C28 C33 127.2(5)
C32 C28 C33 125.7(4)
C29 C28 Ni1 71.6(3)
C32 C28 Ni1 65.1(3)
C33 C28 Ni1 128.1(4)
C28 C29 C30 107.8(4)
C28 C29 C34 128.2(5)
C30 C29 C34 123.9(5)
C28 C29 Ni1 71.3(3)
C30 C29 Ni1 69.1(3)
C34 C29 Ni1 127.0(4)
C31 C30 C29 108.6(4)
C31 C30 C35 127.1(5)
C29 C30 C35 124.2(5)
C31 C30 Ni1 70.2(3)
C29 C30 Ni1 71.6(3)
C35 C30 Ni1 124.6(4)
C30 C31 C32 106.9(4)
C30 C31 C36 126.8(5)
C32 C31 C36 126.3(5)
C30 C31 Ni1 71.9(3)
C32 C31 Ni1 66.8(3)
C36 C31 Ni1 127.5(4)
C31 C32 C28 109.2(4)
C31 C32 C37 126.3(5)
C28 C32 C37 122.9(5)
C31 C32 Ni1 73.3(3)
C28 C32 Ni1 75.4(3)
C37 C32 Ni1 129.2(4)
C28 C33 H33A 109.5
C28 C33 H33B 109.5
H33A C33 H33B 109.5
C28 C33 H33C 109.5
H33A C33 H33C 109.5
H33B C33 H33C 109.5
C29 C34 H34A 109.5
C29 C34 H34B 109.5
H34A C34 H34B 109.5
C29 C34 H34C 109.5
H34A C34 H34C 109.5
H34B C34 H34C 109.5
C30 C35 H35A 109.5
C30 C35 H35B 109.5
H35A C35 H35B 109.5
C30 C35 H35C 109.5
H35A C35 H35C 109.5
H35B C35 H35C 109.5
C31 C36 H36A 109.5
C31 C36 H36B 109.5
H36A C36 H36B 109.5
C31 C36 H36C 109.5
H36A C36 H36C 109.5
H36B C36 H36C 109.5
C32 C37 H37A 109.5
C32 C37 H37B 109.5
H37A C37 H37B 109.5
C32 C37 H37C 109.5
H37A C37 H37C 109.5
H37B C37 H37C 109.5
C1 N1 C2 111.9(4)
C1 N1 C4 124.8(4)
C2 N1 C4 122.9(4)
C3 N2 C1 111.8(4)
C3 N2 C16 121.9(4)
C1 N2 C16 125.5(4)
C1 Ni1 C32 107.61(18)
C1 Ni1 C31 124.04(19)
C32 Ni1 C31 39.8(2)
C1 Ni1 C30 159.2(2)
C32 Ni1 C30 65.10(19)
C31 Ni1 C30 37.83(19)
C1 Ni1 C28 123.65(18)
C32 Ni1 C28 39.47(19)
C31 Ni1 C28 65.4(2)
C30 Ni1 C28 64.24(19)
C1 Ni1 C29 157.65(19)
C32 Ni1 C29 64.82(18)
C31 Ni1 C29 64.83(19)
C30 Ni1 C29 39.3(2)
C28 Ni1 C29 37.13(18)
C1 Ni1 Cl1 93.85(13)
C32 Ni1 Cl1 158.53(13)
C31 Ni1 Cl1 126.59(16)
C30 Ni1 Cl1 94.95(15)
C28 Ni1 Cl1 126.02(13)
C29 Ni1 Cl1 94.92(13)

loop_
_geom_bond_atom_site_label_1
_geom_bond_atom_site_label_2
_geom_bond_distance
C1 N1 1.374(6)
C1 N2 1.381(6)
C1 Ni1 1.900(4)
C2 C3 1.336(7)
C2 N1 1.384(6)
C2 H2 0.9500
C3 N2 1.378(6)
C3 H3 0.9500
C4 C5 1.377(7)
C4 C9 1.406(6)
C4 N1 1.468(6)
C5 C6 1.409(7)
C5 C10 1.513(6)
C6 C7 1.386(8)
C6 H6 0.9500
C7 C8 1.370(8)
C7 H7 0.9500
C8 C9 1.406(7)
C8 H8 0.9500
C9 C13 1.511(7)
C10 C11 1.517(8)
C10 C12 1.534(10)
C10 H10 1.0000
C11 H11A 0.9800
C11 H11B 0.9800
C11 H11C 0.9800
C12 H12A 0.9800
C12 H12B 0.9800
C12 H12C 0.9800
C13 C14 1.547(7)
C13 C15 1.552(8)
C13 H13 1.0000
C14 H14A 0.9800
C14 H14B 0.9800
C14 H14C 0.9800
C15 H15A 0.9800
C15 H15B 0.9800
C15 H15C 0.9800
C16 C21 1.387(7)
C16 C17 1.407(7)
C16 N2 1.462(6)
C17 C18 1.391(7)
C17 C22 1.519(8)
C18 C19 1.365(8)
C18 H18 0.9500
C19 C20 1.360(9)
C19 H19 0.9500
C20 C21 1.417(8)
C20 H20 0.9500
C21 C25 1.507(8)
C22 C23 1.521(9)
C22 C24 1.542(9)
C22 H22 1.0000
C23 H23A 0.9800
C23 H23B 0.9800
C23 H23C 0.9800
C24 H24A 0.9800
C24 H24B 0.9800
C24 H24C 0.9800
C25 C27 1.525(8)
C25 C26 1.548(7)
C25 H25 1.0000
C26 H26A 0.9800
C26 H26B 0.9800
C26 H26C 0.9800
C27 H27A 0.9800
C27 H27B 0.9800
C27 H27C 0.9800
C28 C29 1.401(7)
C28 C32 1.444(7)
C28 C33 1.476(8)
C28 Ni1 2.198(5)
C29 C30 1.471(8)
C29 C34 1.488(7)
C29 Ni1 2.202(5)
C30 C31 1.399(7)
C30 C35 1.497(8)
C30 Ni1 2.169(5)
C31 C32 1.436(7)
C31 C36 1.521(8)
C31 Ni1 2.147(5)
C32 C37 1.480(7)
C32 Ni1 2.061(5)
C33 H33A 0.9800
C33 H33B 0.9800
C33 H33C 0.9800
C34 H34A 0.9800
C34 H34B 0.9800
C34 H34C 0.9800
C35 H35A 0.9800
C35 H35B 0.9800
C35 H35C 0.9800
C36 H36A 0.9800
C36 H36B 0.9800
C36 H36C 0.9800
C37 H37A 0.9800
C37 H37B 0.9800
C37 H37C 0.9800
Cl1 Ni1 2.2094(13)

loop_
_geom_torsion_atom_site_label_1
_geom_torsion_atom_site_label_2
_geom_torsion_atom_site_label_3
_geom_torsion_atom_site_label_4
_geom_torsion
N1 C2 C3 N2 -1.1(5)
C9 C4 C5 C6 5.7(7)
N1 C4 C5 C6 -179.2(4)
C9 C4 C5 C10 -168.6(5)
N1 C4 C5 C10 6.6(8)
C4 C5 C6 C7 -2.0(8)
C10 C5 C6 C7 172.5(5)
C5 C6 C7 C8 -1.7(8)
C6 C7 C8 C9 2.0(8)
C7 C8 C9 C4 1.4(7)
C7 C8 C9 C13 -174.0(5)
C5 C4 C9 C8 -5.3(7)
N1 C4 C9 C8 179.4(4)
C5 C4 C9 C13 170.0(5)
N1 C4 C9 C13 -5.3(7)
C4 C5 C10 C11 -135.1(6)
C6 C5 C10 C11 50.7(8)
C4 C5 C10 C12 99.8(7)
C6 C5 C10 C12 -74.3(6)
C8 C9 C13 C14 -38.5(7)
C4 C9 C13 C14 146.4(5)
C8 C9 C13 C15 81.9(6)
C4 C9 C13 C15 -93.2(6)
C21 C16 C17 C18 2.8(7)
N2 C16 C17 C18 178.4(4)
C21 C16 C17 C22 -172.6(5)
N2 C16 C17 C22 3.0(7)
C16 C17 C18 C19 -0.7(7)
C22 C17 C18 C19 174.6(5)
C17 C18 C19 C20 -0.2(9)
C18 C19 C20 C21 -0.7(9)
C17 C16 C21 C20 -3.6(7)
N2 C16 C21 C20 -179.2(4)
C17 C16 C21 C25 170.8(4)
N2 C16 C21 C25 -4.7(7)
C19 C20 C21 C16 2.5(8)
C19 C20 C21 C25 -172.1(5)
C18 C17 C22 C23 30.4(7)
C16 C17 C22 C23 -154.5(5)
C18 C17 C22 C24 -89.7(6)
C16 C17 C22 C24 85.4(6)
C16 C21 C25 C27 -97.2(6)
C20 C21 C25 C27 77.0(6)
C16 C21 C25 C26 138.8(5)
C20 C21 C25 C26 -47.0(7)
C32 C28 C29 C30 -4.1(5)
C33 C28 C29 C30 176.0(5)
Ni1 C28 C29 C30 -59.7(3)
C32 C28 C29 C34 178.3(5)
C33 C28 C29 C34 -1.6(9)
Ni1 C28 C29 C34 122.8(5)
C32 C28 C29 Ni1 55.6(3)
C33 C28 C29 Ni1 -124.3(5)
C28 C29 C30 C31 0.3(6)
C34 C29 C30 C31 178.0(5)
Ni1 C29 C30 C31 -60.8(4)
C28 C29 C30 C35 -179.2(5)
C34 C29 C30 C35 -1.5(9)
Ni1 C29 C30 C35 119.8(6)
C28 C29 C30 Ni1 61.1(3)
C34 C29 C30 Ni1 -121.3(5)
C29 C30 C31 C32 3.7(6)
C35 C30 C31 C32 -176.9(6)
Ni1 C30 C31 C32 -57.9(3)
C29 C30 C31 C36 -174.6(5)
C35 C30 C31 C36 4.8(10)
Ni1 C30 C31 C36 123.8(6)
C29 C30 C31 Ni1 61.6(4)
C35 C30 C31 Ni1 -119.0(6)
C30 C31 C32 C28 -6.3(6)
C36 C31 C32 C28 172.0(5)
Ni1 C31 C32 C28 -67.5(3)
C30 C31 C32 C37 -172.1(5)
C36 C31 C32 C37 6.2(9)
Ni1 C31 C32 C37 126.7(5)
C30 C31 C32 Ni1 61.2(4)
C36 C31 C32 Ni1 -120.5(6)
C29 C28 C32 C31 6.5(5)
C33 C28 C32 C31 -173.6(5)
Ni1 C28 C32 C31 66.1(3)
C29 C28 C32 C37 172.9(5)
C33 C28 C32 C37 -7.3(8)
Ni1 C28 C32 C37 -127.5(5)
C29 C28 C32 Ni1 -59.6(3)
C33 C28 C32 Ni1 120.3(5)
N2 C1 N1 C2 -3.4(4)
Ni1 C1 N1 C2 157.0(3)
N2 C1 N1 C4 169.9(4)
Ni1 C1 N1 C4 -29.7(6)
C3 C2 N1 C1 3.0(5)
C3 C2 N1 C4 -170.5(4)
C5 C4 N1 C1 92.3(5)
C9 C4 N1 C1 -92.2(5)
C5 C4 N1 C2 -95.1(5)
C9 C4 N1 C2 80.4(5)
C2 C3 N2 C1 -1.1(5)
C2 C3 N2 C16 169.1(4)
N1 C1 N2 C3 2.7(5)
Ni1 C1 N2 C3 -158.3(3)
N1 C1 N2 C16 -167.0(4)
Ni1 C1 N2 C16 32.0(6)
C21 C16 N2 C3 86.0(5)
C17 C16 N2 C3 -89.8(5)
C21 C16 N2 C1 -105.2(5)
C17 C16 N2 C1 78.9(5)
N1 C1 Ni1 C32 94.8(4)
N2 C1 Ni1 C32 -109.2(4)
N1 C1 Ni1 C31 135.5(4)
N2 C1 Ni1 C31 -68.5(5)
N1 C1 Ni1 C30 160.7(5)
N2 C1 Ni1 C30 -43.3(7)
N1 C1 Ni1 C28 54.4(5)
N2 C1 Ni1 C28 -149.6(4)
N1 C1 Ni1 C29 28.5(7)
N2 C1 Ni1 C29 -175.5(4)
N1 C1 Ni1 Cl1 -84.4(4)
N2 C1 Ni1 Cl1 71.6(4)
C31 C32 Ni1 C1 122.4(3)
C28 C32 Ni1 C1 -121.9(3)
C37 C32 Ni1 C1 -1.1(6)
C28 C32 Ni1 C31 115.6(4)
C37 C32 Ni1 C31 -123.6(7)
C31 C32 Ni1 C30 -36.6(3)
C28 C32 Ni1 C30 79.0(3)
C37 C32 Ni1 C30 -160.2(6)
C31 C32 Ni1 C28 -115.6(4)
C37 C32 Ni1 C28 120.8(7)
C31 C32 Ni1 C29 -80.2(3)
C28 C32 Ni1 C29 35.4(3)
C37 C32 Ni1 C29 156.2(6)
C31 C32 Ni1 Cl1 -59.7(5)
C28 C32 Ni1 Cl1 56.0(6)
C37 C32 Ni1 Cl1 176.8(4)
C30 C31 Ni1 C1 165.7(3)
C32 C31 Ni1 C1 -76.1(3)
C36 C31 Ni1 C1 42.8(6)
C30 C31 Ni1 C32 -118.2(4)
C36 C31 Ni1 C32 119.0(6)
C32 C31 Ni1 C30 118.2(4)
C36 C31 Ni1 C30 -122.9(7)
C30 C31 Ni1 C28 -79.1(3)
C32 C31 Ni1 C28 39.1(3)
C36 C31 Ni1 C28 158.0(6)
C30 C31 Ni1 C29 -38.0(3)
C32 C31 Ni1 C29 80.2(3)
C36 C31 Ni1 C29 -160.9(6)
C30 C31 Ni1 Cl1 38.7(4)
C32 C31 Ni1 Cl1 156.8(2)
C36 C31 Ni1 Cl1 -84.2(5)
C31 C30 Ni1 C1 -35.1(7)
C29 C30 Ni1 C1 -153.6(5)
C35 C30 Ni1 C1 87.0(7)
C31 C30 Ni1 C32 38.5(3)
C29 C30 Ni1 C32 -80.0(3)
C35 C30 Ni1 C32 160.6(6)
C29 C30 Ni1 C31 -118.5(4)
C35 C30 Ni1 C31 122.1(6)
C31 C30 Ni1 C28 82.4(3)
C29 C30 Ni1 C28 -36.1(3)
C35 C30 Ni1 C28 -155.5(6)
C31 C30 Ni1 C29 118.5(4)
C35 C30 Ni1 C29 -119.4(6)
C31 C30 Ni1 Cl1 -149.8(3)
C29 C30 Ni1 Cl1 91.7(3)
C35 C30 Ni1 Cl1 -27.6(5)
C29 C28 Ni1 C1 -164.0(3)
C32 C28 Ni1 C1 76.3(3)
C33 C28 Ni1 C1 -40.7(5)
C29 C28 Ni1 C32 119.7(4)
C33 C28 Ni1 C32 -117.0(6)
C29 C28 Ni1 C31 80.2(3)
C32 C28 Ni1 C31 -39.4(3)
C33 C28 Ni1 C31 -156.5(5)
C29 C28 Ni1 C30 38.2(3)
C32 C28 Ni1 C30 -81.4(3)
C33 C28 Ni1 C30 161.6(5)
C32 C28 Ni1 C29 -119.7(4)
C33 C28 Ni1 C29 123.3(6)
C29 C28 Ni1 Cl1 -38.3(4)
C32 C28 Ni1 Cl1 -158.0(2)
C33 C28 Ni1 Cl1 85.0(5)
C28 C29 Ni1 C1 37.1(6)
C30 C29 Ni1 C1 155.5(5)
C34 C29 Ni1 C1 -87.2(7)
C28 C29 Ni1 C32 -37.6(3)
C30 C29 Ni1 C32 80.8(3)
C34 C29 Ni1 C32 -161.9(6)
C28 C29 Ni1 C31 -81.9(3)
C30 C29 Ni1 C31 36.5(3)
C34 C29 Ni1 C31 153.9(6)
C28 C29 Ni1 C30 -118.4(4)
C34 C29 Ni1 C30 117.4(6)
C30 C29 Ni1 C28 118.4(4)
C34 C29 Ni1 C28 -124.2(6)
C28 C29 Ni1 Cl1 149.8(3)
C30 C29 Ni1 Cl1 -91.8(3)
C34 C29 Ni1 Cl1 25.5(5)

loop_
_platon_squeeze_void_nr
_platon_squeeze_void_average_x
_platon_squeeze_void_average_y
_platon_squeeze_void_average_z
_platon_squeeze_void_volume
_platon_squeeze_void_count_electrons
1 0.158 0.000 -0.015 384.1 160.0
2 0.658 0.500 -0.022 384.1 160.0
